data_7057096
loop_
_publ_author_name
'Szell, Patrick M. J.'
'Siiskonen, Antti'
'Catalano, Luca'
'Cavallo, Gabriella'
'Terraneo, Giancarlo'
'Priimagi, Arri'
'Bryce, David L.'
'Metrangolo, Pierangelo'

_publ_section_title
;
 Halogen-bond driven self-assembly of triangular macrocycles
;
_journal_issue 13
_journal_name_full 'New Journal of Chemistry'
_journal_page_first 10467
_journal_paper_doi 10.1039/C8NJ00759D
_journal_volume 42
_journal_year 2018
_chemical_formula_moiety 'C6 H5 I N2'
_chemical_formula_sum 'C36 H30 I6 N12'
_chemical_formula_weight 1392.12
_space_group_crystal_system monoclinic
_space_group_IT_number 5
_space_group_name_Hall 'C 2y'
_space_group_name_H-M_alt 'C 1 2 1'
_symmetry_space_group_name_Hall 'C 2y'
_symmetry_space_group_name_H-M 'C 1 2 1'
_atom_sites_solution_hydrogens geom
_audit_creation_method SHELXL-2016/6
_audit_update_record
;
2018-02-27 deposited with the CCDC.
2018-03-02 downloaded from the CCDC.
;
_cell_angle_alpha 90
_cell_angle_beta 101.934(8)
_cell_angle_gamma 90
_cell_formula_units_Z 4
_cell_length_a 23.295(4)
_cell_length_b 13.619(2)
_cell_length_c 14.688(2)
_cell_measurement_reflns_used 9823
_cell_measurement_temperature 103(2)
_cell_measurement_theta_max 33.43
_cell_measurement_theta_min 3.07
_cell_volume 4559.1(12)
_computing_cell_refinement 'Bruker SAINT'
_computing_data_reduction 'Bruker SAINT'
_computing_molecular_graphics
;
ORTEP-3 (Farrugia, L.J. (1997) Jour. Appl. Cryst. 30, 565)
Mercury (Macrae, C. F., Edgington, P. R., McCabe, P., Pidcock, E., 
Shields, G. P., Taylor, R., Towler, M. & van de Streek, J. (2006). 
J. Appl. Cryst. 39, 453-457
;
_computing_publication_material SHELXL
_computing_structure_refinement 'SHELXL-2014/7 (Sheldrick, 2014)'
_computing_structure_solution
;
SHELXS (Sheldrick, G. M. (2008). Acta Cryst. A64, 112-122)
;
_diffrn_ambient_temperature 103(2)
_diffrn_measured_fraction_theta_full 0.994
_diffrn_measured_fraction_theta_max 0.990
_diffrn_measurement_device_type 'Bruker APEX-II CCD'
_diffrn_measurement_method '\f and \w scans'
_diffrn_radiation_monochromator graphite
_diffrn_radiation_source 'fine-focus sealed tube'
_diffrn_radiation_type MoK\a
_diffrn_radiation_wavelength 0.71073
_diffrn_reflns_av_R_equivalents 0.0568
_diffrn_reflns_av_unetI/netI 0.0802
_diffrn_reflns_Laue_measured_fraction_full 0.994
_diffrn_reflns_Laue_measured_fraction_max 0.990
_diffrn_reflns_limit_h_max 36
_diffrn_reflns_limit_h_min -35
_diffrn_reflns_limit_k_max 19
_diffrn_reflns_limit_k_min -21
_diffrn_reflns_limit_l_max 22
_diffrn_reflns_limit_l_min -22
_diffrn_reflns_number 73564
_diffrn_reflns_point_group_measured_fraction_full 0.976
_diffrn_reflns_point_group_measured_fraction_max 0.920
_diffrn_reflns_theta_full 25.242
_diffrn_reflns_theta_max 33.588
_diffrn_reflns_theta_min 1.417
_exptl_absorpt_coefficient_mu 4.128
_exptl_absorpt_correction_T_max 0.7466
_exptl_absorpt_correction_T_min 0.6110
_exptl_absorpt_correction_type multi-scan
_exptl_absorpt_process_details 'Bruker (2001). SADABS. Bruker AXS Inc., Madison, Wisconsin, USA.'
_exptl_crystal_colour colourless
_exptl_crystal_density_diffrn 2.028
_exptl_crystal_description 'small table'
_exptl_crystal_F_000 2592
_exptl_crystal_size_max 0.1
_exptl_crystal_size_mid 0.08
_exptl_crystal_size_min 0.04
_refine_diff_density_max 1.144
_refine_diff_density_min -1.305
_refine_diff_density_rms 0.202
_refine_ls_abs_structure_details
;
 Flack x determined using 4061 quotients [(I+)-(I-)]/[(I+)+(I-)]
 (Parsons, Flack and Wagner, Acta Cryst. B69 (2013) 249-259).
;
_refine_ls_abs_structure_Flack 0.000(14)
_refine_ls_extinction_method none
_refine_ls_goodness_of_fit_ref 1.040
_refine_ls_hydrogen_treatment constr
_refine_ls_matrix_type full
_refine_ls_number_parameters 493
_refine_ls_number_reflns 16562
_refine_ls_number_restraints 1
_refine_ls_restrained_S_all 1.040
_refine_ls_R_factor_all 0.0784
_refine_ls_R_factor_gt 0.0418
_refine_ls_shift/su_max 0.036
_refine_ls_shift/su_mean 0.001
_refine_ls_structure_factor_coef Fsqd
_refine_ls_weighting_details 'w=1/[\s^2^(Fo^2^)+(0.0244P)^2^] where P=(Fo^2^+2Fc^2^)/3'
_refine_ls_weighting_scheme calc
_refine_ls_wR_factor_gt 0.0634
_refine_ls_wR_factor_ref 0.0713
_reflns_Friedel_coverage 0.795
_reflns_Friedel_fraction_full 0.955
_reflns_Friedel_fraction_max 0.845
_reflns_number_gt 11943
_reflns_number_total 16562
_reflns_threshold_expression 'I > 2\s(I)'
_cod_data_source_file c8nj00759d2.cif
_cod_data_source_block 2
_cod_depositor_comments 'Adding full bibliography for 7057094--7057097.cif.'
_cod_original_cell_volume 4559.2(12)
_cod_database_code 7057096
_shelx_shelxl_version_number 2016/6
_shelx_space_group_comment
;
The symmetry employed for this shelxl refinement is uniquely defined
by the following loop, which should always be used as a source of
symmetry information in preference to the above space-group names.
They are only intended as comments.
;

loop_
_space_group_symop_operation_xyz
'x, y, z'
'-x, y, -z'
'x+1/2, y+1/2, z'
'-x+1/2, y+1/2, -z'

loop_
_atom_site_label
_atom_site_type_symbol
_atom_site_fract_x
_atom_site_fract_y
_atom_site_fract_z
_atom_site_U_iso_or_equiv
_atom_site_adp_type
_atom_site_occupancy
_atom_site_site_symmetry_order
_atom_site_calc_flag
_atom_site_refinement_flags_posn
_atom_site_refinement_flags_adp
I1 I 0.27680(2) -0.05489(3) 0.08799(3) 0.01695(10) Uani 1 1 d . .
N1 N 0.1716(2) 0.2899(4) 0.1764(4) 0.0170(12) Uani 1 1 d . .
N2 N 0.1042(2) 0.1751(4) 0.1791(4) 0.0177(12) Uani 1 1 d . .
C1 C 0.2273(3) 0.0564(5) 0.1214(5) 0.0203(15) Uani 1 1 d . .
C2 C 0.1976(3) 0.1205(5) 0.1441(5) 0.0176(14) Uani 1 1 d . .
C3 C 0.1582(3) 0.1921(5) 0.1664(4) 0.0166(14) Uani 1 1 d . .
C4 C 0.0829(3) 0.2643(5) 0.1984(5) 0.0213(15) Uani 1 1 d . .
H4 H 0.044874 0.274875 0.210444 0.026 Uiso 1 1 calc R U
C5 C 0.1236(3) 0.3362(5) 0.1982(5) 0.0219(16) Uani 1 1 d . .
H5 H 0.119662 0.404070 0.210421 0.026 Uiso 1 1 calc R U
C6 C 0.2271(3) 0.3352(6) 0.1696(5) 0.0245(17) Uani 1 1 d . .
H6A H 0.241293 0.306523 0.117140 0.037 Uiso 1 1 calc R U
H6B H 0.256021 0.323662 0.227309 0.037 Uiso 1 1 calc R U
H6C H 0.221471 0.406038 0.159738 0.037 Uiso 1 1 calc R U
I2 I 0.55943(2) 0.48866(3) 0.14968(3) 0.01818(11) Uani 1 1 d . .
N3 N 0.4424(2) 0.1335(4) 0.1313(4) 0.0186(13) Uani 1 1 d . .
N4 N 0.5331(2) 0.0873(4) 0.1240(4) 0.0210(13) Uani 1 1 d . .
C7 C 0.5294(3) 0.3489(5) 0.1319(5) 0.0220(16) Uani 1 1 d . .
C8 C 0.5140(3) 0.2642(6) 0.1295(5) 0.0196(15) Uani 1 1 d . .
C9 C 0.4978(3) 0.1641(5) 0.1275(5) 0.0181(14) Uani 1 1 d . .
C10 C 0.4988(3) 0.0064(5) 0.1237(5) 0.0196(15) Uani 1 1 d . .
H10 H 0.511807 -0.059346 0.120128 0.024 Uiso 1 1 calc R U
C11 C 0.4429(3) 0.0334(5) 0.1291(5) 0.0207(15) Uani 1 1 d . .
H11 H 0.410856 -0.009185 0.131061 0.025 Uiso 1 1 calc R U
C12 C 0.3933(3) 0.1967(6) 0.1376(6) 0.0282(18) Uani 1 1 d . .
H12A H 0.383148 0.236821 0.081156 0.042 Uiso 1 1 calc R U
H12B H 0.404064 0.239554 0.191993 0.042 Uiso 1 1 calc R U
H12C H 0.359486 0.156318 0.143761 0.042 Uiso 1 1 calc R U
I3 I 0.22245(2) 0.51589(3) 0.39890(3) 0.01731(10) Uani 1 1 d . .
N5 N 0.3283(2) 0.8644(4) 0.3327(4) 0.0184(12) Uani 1 1 d . .
N6 N 0.3961(2) 0.7551(4) 0.3208(4) 0.0204(13) Uani 1 1 d . .
C13 C 0.2722(3) 0.6261(6) 0.3682(5) 0.0203(15) Uani 1 1 d . .
C14 C 0.3040(3) 0.6923(6) 0.3518(5) 0.0220(16) Uani 1 1 d . .
C15 C 0.3429(3) 0.7686(5) 0.3354(4) 0.0146(13) Uani 1 1 d . .
C16 C 0.4166(3) 0.8468(5) 0.3072(5) 0.0227(16) Uani 1 1 d . .
H16 H 0.454040 0.860643 0.294048 0.027 Uiso 1 1 calc R U
C17 C 0.3754(3) 0.9154(6) 0.3152(5) 0.0232(16) Uani 1 1 d . .
H17 H 0.378680 0.984554 0.309739 0.028 Uiso 1 1 calc R U
C18 C 0.2723(3) 0.9071(6) 0.3447(5) 0.0258(17) Uani 1 1 d . .
H18A H 0.265572 0.890104 0.406454 0.039 Uiso 1 1 calc R U
H18B H 0.240286 0.880920 0.296874 0.039 Uiso 1 1 calc R U
H18C H 0.273850 0.978637 0.338690 0.039 Uiso 1 1 calc R U
I4 I 0.44416(2) 0.57167(3) 0.34512(3) 0.01945(11) Uani 1 1 d . .
N7 N 0.5607(2) 0.2124(5) 0.3605(4) 0.0190(13) Uani 1 1 d . .
N8 N 0.4700(2) 0.1732(5) 0.3746(4) 0.0224(13) Uani 1 1 d . .
C19 C 0.4759(3) 0.4334(5) 0.3604(5) 0.0212(16) Uani 1 1 d . .
C20 C 0.4918(3) 0.3483(6) 0.3641(5) 0.0221(16) Uani 1 1 d . .
C21 C 0.5063(3) 0.2477(5) 0.3676(5) 0.0185(15) Uani 1 1 d . .
C22 C 0.5022(3) 0.0902(6) 0.3727(5) 0.0213(16) Uani 1 1 d . .
H22 H 0.487710 0.025559 0.377105 0.026 Uiso 1 1 calc R U
C23 C 0.5578(3) 0.1114(6) 0.3636(5) 0.0264(17) Uani 1 1 d . .
H23 H 0.588272 0.066114 0.360093 0.032 Uiso 1 1 calc R U
C24 C 0.6113(3) 0.2706(6) 0.3508(5) 0.0224(16) Uani 1 1 d . .
H24A H 0.642733 0.261415 0.405761 0.034 Uiso 1 1 calc R U
H24B H 0.600296 0.340098 0.344809 0.034 Uiso 1 1 calc R U
H24C H 0.624983 0.249458 0.295109 0.034 Uiso 1 1 calc R U
I5 I 0.14745(2) 0.62043(3) 0.11694(3) 0.01837(11) Uani 1 1 d . .
N9 N 0.3797(2) 0.6352(4) 0.0800(4) 0.0184(13) Uani 1 1 d . .
N10 N 0.3499(2) 0.7912(4) 0.0596(4) 0.0193(13) Uani 1 1 d . .
C25 C 0.2310(3) 0.6516(5) 0.1069(5) 0.0197(15) Uani 1 1 d . .
C26 C 0.2784(3) 0.6722(5) 0.0950(5) 0.0200(15) Uani 1 1 d . .
C27 C 0.3348(3) 0.7010(5) 0.0790(5) 0.0191(15) Uani 1 1 d . .
C28 C 0.4071(3) 0.7831(6) 0.0498(5) 0.0225(16) Uani 1 1 d . .
H28 H 0.430442 0.836036 0.036083 0.027 Uiso 1 1 calc R U
C29 C 0.4254(3) 0.6879(5) 0.0629(5) 0.0205(15) Uani 1 1 d . .
H29 H 0.463257 0.663368 0.060337 0.025 Uiso 1 1 calc R U
C30 C 0.3760(3) 0.5290(5) 0.0914(5) 0.0199(15) Uani 1 1 d . .
H30A H 0.413138 0.504590 0.128531 0.030 Uiso 1 1 calc R U
H30B H 0.368421 0.497374 0.030128 0.030 Uiso 1 1 calc R U
H30C H 0.344027 0.513737 0.123163 0.030 Uiso 1 1 calc R U
I6 I 0.14321(2) 0.70075(3) 0.60951(3) 0.01926(11) Uani 1 1 d . .
N11 N 0.3777(2) 0.7062(4) 0.5761(4) 0.0165(12) Uani 1 1 d . .
N12 N 0.3494(2) 0.8634(4) 0.5656(4) 0.0209(13) Uani 1 1 d . .
C31 C 0.2279(3) 0.7236(5) 0.5966(5) 0.0192(15) Uani 1 1 d . .
C32 C 0.2765(3) 0.7452(5) 0.5886(5) 0.0195(15) Uani 1 1 d . .
C33 C 0.3328(3) 0.7711(5) 0.5763(5) 0.0183(14) Uani 1 1 d . .
C34 C 0.4070(3) 0.8565(5) 0.5562(5) 0.0201(15) Uani 1 1 d . .
H34 H 0.431146 0.910257 0.546870 0.024 Uiso 1 1 calc R U
C35 C 0.4237(3) 0.7610(5) 0.5623(5) 0.0186(15) Uani 1 1 d . .
H35 H 0.461231 0.736705 0.557693 0.022 Uiso 1 1 calc R U
C36 C 0.3755(3) 0.6003(5) 0.5866(5) 0.0211(16) Uani 1 1 d . .
H36A H 0.385942 0.568417 0.532508 0.032 Uiso 1 1 calc R U
H36B H 0.335683 0.580719 0.591253 0.032 Uiso 1 1 calc R U
H36C H 0.403224 0.580361 0.643196 0.032 Uiso 1 1 calc R U

loop_
_atom_site_aniso_label
_atom_site_aniso_U_11
_atom_site_aniso_U_22
_atom_site_aniso_U_33
_atom_site_aniso_U_23
_atom_site_aniso_U_13
_atom_site_aniso_U_12
I1 0.0135(2) 0.0177(2) 0.0200(2) -0.00127(18) 0.00428(18) 0.00168(17)
N1 0.014(3) 0.018(3) 0.020(3) 0.000(2) 0.005(2) -0.002(2)
N2 0.017(3) 0.017(3) 0.020(3) 0.000(2) 0.005(2) 0.001(2)
C1 0.016(3) 0.026(4) 0.020(4) -0.001(3) 0.003(3) 0.000(3)
C2 0.016(3) 0.013(3) 0.024(4) 0.000(3) 0.004(3) -0.002(3)
C3 0.018(3) 0.013(3) 0.016(3) -0.003(3) -0.001(3) 0.000(3)
C4 0.025(4) 0.019(4) 0.020(4) 0.004(3) 0.005(3) 0.004(3)
C5 0.027(4) 0.019(4) 0.020(4) -0.001(3) 0.003(3) 0.007(3)
C6 0.017(4) 0.023(4) 0.033(4) -0.002(3) 0.004(3) -0.004(3)
I2 0.0170(2) 0.0153(3) 0.0227(3) 0.00093(18) 0.00522(19) -0.00043(17)
N3 0.014(3) 0.020(3) 0.021(3) -0.001(2) 0.004(2) 0.003(2)
N4 0.015(3) 0.017(3) 0.032(3) -0.001(3) 0.008(2) 0.001(2)
C7 0.017(3) 0.019(4) 0.029(4) 0.002(3) 0.001(3) -0.001(3)
C8 0.013(3) 0.023(4) 0.023(4) -0.003(3) 0.004(3) -0.003(3)
C9 0.014(3) 0.017(4) 0.022(4) 0.002(3) 0.002(3) -0.006(3)
C10 0.022(4) 0.012(4) 0.027(4) -0.006(3) 0.010(3) -0.004(3)
C11 0.015(3) 0.018(4) 0.031(4) 0.001(3) 0.010(3) -0.004(3)
C12 0.017(4) 0.033(5) 0.036(5) -0.006(4) 0.008(3) 0.005(3)
I3 0.0141(2) 0.0162(2) 0.0220(2) 0.00059(18) 0.00466(18) -0.00205(17)
N5 0.016(3) 0.019(3) 0.022(3) 0.004(2) 0.007(2) 0.003(2)
N6 0.018(3) 0.017(3) 0.026(3) 0.003(3) 0.004(2) -0.002(2)
C13 0.017(3) 0.026(4) 0.019(4) -0.001(3) 0.007(3) 0.003(3)
C14 0.024(4) 0.021(4) 0.019(4) 0.002(3) 0.002(3) 0.000(3)
C15 0.015(3) 0.013(3) 0.016(3) 0.001(3) 0.004(3) 0.000(3)
C16 0.020(4) 0.021(4) 0.025(4) -0.001(3) 0.000(3) -0.004(3)
C17 0.023(4) 0.017(4) 0.029(4) 0.002(3) 0.004(3) 0.000(3)
C18 0.020(4) 0.025(4) 0.034(4) 0.006(3) 0.010(3) 0.002(3)
I4 0.0180(2) 0.0167(3) 0.0244(3) -0.00266(19) 0.0061(2) 0.00077(19)
N7 0.010(3) 0.024(3) 0.023(3) 0.000(3) 0.004(2) 0.003(2)
N8 0.019(3) 0.022(3) 0.027(3) -0.001(3) 0.005(3) 0.006(3)
C19 0.013(3) 0.023(4) 0.029(4) -0.001(3) 0.008(3) -0.006(3)
C20 0.023(4) 0.025(4) 0.019(4) -0.001(3) 0.006(3) 0.001(3)
C21 0.015(3) 0.022(4) 0.018(4) -0.001(3) 0.003(3) 0.004(3)
C22 0.017(3) 0.015(4) 0.029(4) -0.002(3) 0.000(3) -0.002(3)
C23 0.022(4) 0.020(4) 0.039(5) 0.005(3) 0.009(3) 0.005(3)
C24 0.015(3) 0.020(4) 0.033(4) 0.000(3) 0.008(3) -0.002(3)
I5 0.0139(2) 0.0192(3) 0.0230(3) 0.0006(2) 0.00603(18) -0.00075(19)
N9 0.009(3) 0.020(3) 0.025(3) -0.005(2) 0.000(2) 0.002(2)
N10 0.012(3) 0.023(3) 0.024(3) -0.003(3) 0.006(2) 0.000(2)
C25 0.013(3) 0.023(4) 0.023(4) -0.003(3) 0.004(3) -0.001(3)
C26 0.018(3) 0.021(4) 0.020(4) -0.001(3) 0.002(3) -0.003(3)
C27 0.009(3) 0.023(4) 0.026(4) -0.002(3) 0.005(3) 0.005(3)
C28 0.019(3) 0.025(4) 0.026(4) -0.004(3) 0.010(3) -0.004(3)
C29 0.013(3) 0.024(4) 0.026(4) -0.007(3) 0.007(3) -0.005(3)
C30 0.024(4) 0.017(4) 0.019(4) 0.003(3) 0.004(3) 0.004(3)
I6 0.0140(2) 0.0209(3) 0.0235(3) -0.00100(19) 0.00522(19) -0.00255(18)
N11 0.012(3) 0.014(3) 0.024(3) -0.002(2) 0.007(2) 0.006(2)
N12 0.013(3) 0.020(3) 0.031(3) 0.004(3) 0.006(2) 0.005(2)
C31 0.014(3) 0.022(4) 0.022(4) 0.001(3) 0.005(3) 0.005(3)
C32 0.022(4) 0.017(4) 0.020(4) -0.003(3) 0.007(3) -0.004(3)
C33 0.012(3) 0.020(4) 0.023(4) -0.001(3) 0.005(3) 0.002(3)
C34 0.014(3) 0.023(4) 0.024(4) -0.004(3) 0.005(3) 0.000(3)
C35 0.014(3) 0.021(4) 0.023(4) -0.001(3) 0.008(3) 0.002(3)
C36 0.020(3) 0.018(4) 0.026(4) -0.001(3) 0.006(3) 0.002(3)

loop_
_atom_type_symbol
_atom_type_description
_atom_type_scat_dispersion_real
_atom_type_scat_dispersion_imag
_atom_type_scat_source
C C 0.0033 0.0016 'International Tables Vol C Tables 4.2.6.8 and 6.1.1.4'
H H 0.0000 0.0000 'International Tables Vol C Tables 4.2.6.8 and 6.1.1.4'
N N 0.0061 0.0033 'International Tables Vol C Tables 4.2.6.8 and 6.1.1.4'
I I -0.4742 1.8119 'International Tables Vol C Tables 4.2.6.8 and 6.1.1.4'

loop_
_geom_angle_atom_site_label_1
_geom_angle_atom_site_label_2
_geom_angle_atom_site_label_3
_geom_angle
C3 N1 C5 107.0(6)
C3 N1 C6 126.3(6)
C5 N1 C6 126.7(6)
C3 N2 C4 105.6(6)
C2 C1 I1 177.6(7)
C1 C2 C3 175.1(7)
N2 C3 N1 110.9(6)
N2 C3 C2 125.9(6)
N1 C3 C2 123.2(6)
C5 C4 N2 110.9(6)
C5 C4 H4 124.6
N2 C4 H4 124.6
C4 C5 N1 105.7(6)
C4 C5 H5 127.2
N1 C5 H5 127.2
N1 C6 H6A 109.5
N1 C6 H6B 109.5
H6A C6 H6B 109.5
N1 C6 H6C 109.5
H6A C6 H6C 109.5
H6B C6 H6C 109.5
C11 N3 C9 107.0(6)
C11 N3 C12 127.2(6)
C9 N3 C12 125.8(6)
C9 N4 C10 105.7(5)
C8 C7 I2 174.2(7)
C7 C8 C9 178.2(8)
N4 C9 N3 110.8(6)
N4 C9 C8 126.3(6)
N3 C9 C8 122.9(6)
N4 C10 C11 110.2(6)
N4 C10 H10 124.9
C11 C10 H10 124.9
N3 C11 C10 106.3(6)
N3 C11 H11 126.8
C10 C11 H11 126.8
N3 C12 H12A 109.5
N3 C12 H12B 109.5
H12A C12 H12B 109.5
N3 C12 H12C 109.5
H12A C12 H12C 109.5
H12B C12 H12C 109.5
C15 N5 C17 106.8(6)
C15 N5 C18 127.2(6)
C17 N5 C18 125.9(6)
C15 N6 C16 105.4(6)
C14 C13 I3 177.9(6)
C13 C14 C15 177.8(8)
N6 C15 N5 111.9(6)
N6 C15 C14 125.3(7)
N5 C15 C14 122.8(6)
C17 C16 N6 109.9(7)
C17 C16 H16 125.1
N6 C16 H16 125.1
C16 C17 N5 106.0(7)
C16 C17 H17 127.0
N5 C17 H17 127.0
N5 C18 H18A 109.5
N5 C18 H18B 109.5
H18A C18 H18B 109.5
N5 C18 H18C 109.5
H18A C18 H18C 109.5
H18B C18 H18C 109.5
C21 N7 C23 107.1(6)
C21 N7 C24 126.5(6)
C23 N7 C24 126.4(6)
C21 N8 C22 105.5(5)
C20 C19 I4 175.3(7)
C19 C20 C21 176.1(8)
N8 C21 N7 110.3(6)
N8 C21 C20 126.1(6)
N7 C21 C20 123.5(7)
C23 C22 N8 111.5(7)
C23 C22 H22 124.3
N8 C22 H22 124.3
C22 C23 N7 105.6(6)
C22 C23 H23 127.2
N7 C23 H23 127.2
N7 C24 H24A 109.5
N7 C24 H24B 109.5
H24A C24 H24B 109.5
N7 C24 H24C 109.5
H24A C24 H24C 109.5
H24B C24 H24C 109.5
C29 N9 C27 106.2(6)
C29 N9 C30 128.0(6)
C27 N9 C30 125.7(6)
C27 N10 C28 104.8(6)
C26 C25 I5 175.5(6)
C25 C26 C27 177.6(8)
N10 C27 N9 111.8(6)
N10 C27 C26 125.6(6)
N9 C27 C26 122.6(7)
C29 C28 N10 110.1(6)
C29 C28 H28 124.9
N10 C28 H28 124.9
N9 C29 C28 107.1(6)
N9 C29 H29 126.4
C28 C29 H29 126.4
N9 C30 H30A 109.5
N9 C30 H30B 109.5
H30A C30 H30B 109.5
N9 C30 H30C 109.5
H30A C30 H30C 109.5
H30B C30 H30C 109.5
C35 N11 C33 105.8(6)
C35 N11 C36 127.6(6)
C33 N11 C36 126.6(6)
C33 N12 C34 105.0(6)
C32 C31 I6 174.5(6)
C31 C32 C33 178.2(8)
N12 C33 N11 111.6(6)
N12 C33 C32 123.5(6)
N11 C33 C32 124.9(7)
C35 C34 N12 109.3(6)
C35 C34 H34 125.4
N12 C34 H34 125.4
C34 C35 N11 108.3(6)
C34 C35 H35 125.9
N11 C35 H35 125.9
N11 C36 H36A 109.5
N11 C36 H36B 109.5
H36A C36 H36B 109.5
N11 C36 H36C 109.5
H36A C36 H36C 109.5
H36B C36 H36C 109.5

loop_
_geom_bond_atom_site_label_1
_geom_bond_atom_site_label_2
_geom_bond_distance
I1 C1 2.025(7)
N1 C3 1.369(8)
N1 C5 1.378(9)
N1 C6 1.455(8)
N2 C3 1.329(8)
N2 C4 1.365(9)
C1 C2 1.202(9)
C2 C3 1.425(10)
C4 C5 1.363(10)
C4 H4 0.9500
C5 H5 0.9500
C6 H6A 0.9800
C6 H6B 0.9800
C6 H6C 0.9800
I2 C7 2.027(7)
N3 C11 1.364(9)
N3 C9 1.368(8)
N3 C12 1.450(9)
N4 C9 1.338(9)
N4 C10 1.359(9)
C7 C8 1.207(10)
C8 C9 1.412(10)
C10 C11 1.373(9)
C10 H10 0.9500
C11 H11 0.9500
C12 H12A 0.9800
C12 H12B 0.9800
C12 H12C 0.9800
I3 C13 2.004(7)
N5 C15 1.347(9)
N5 C17 1.367(9)
N5 C18 1.470(9)
N6 C15 1.313(8)
N6 C16 1.367(9)
C13 C14 1.221(10)
C14 C15 1.432(10)
C16 C17 1.362(10)
C16 H16 0.9500
C17 H17 0.9500
C18 H18A 0.9800
C18 H18B 0.9800
C18 H18C 0.9800
I4 C19 2.019(8)
N7 C21 1.378(8)
N7 C23 1.378(9)
N7 C24 1.452(9)
N8 C21 1.338(9)
N8 C22 1.361(9)
C19 C20 1.214(10)
C20 C21 1.410(10)
C22 C23 1.360(10)
C22 H22 0.9500
C23 H23 0.9500
C24 H24A 0.9800
C24 H24B 0.9800
C24 H24C 0.9800
I5 C25 2.028(7)
N9 C29 1.350(8)
N9 C27 1.376(8)
N9 C30 1.461(9)
N10 C27 1.324(9)
N10 C28 1.372(8)
C25 C26 1.186(9)
C26 C27 1.436(9)
C28 C29 1.367(10)
C28 H28 0.9500
C29 H29 0.9500
C30 H30A 0.9800
C30 H30B 0.9800
C30 H30C 0.9800
I6 C31 2.044(7)
N11 C35 1.355(8)
N11 C33 1.369(8)
N11 C36 1.453(9)
N12 C33 1.334(9)
N12 C34 1.380(8)
C31 C32 1.199(9)
C32 C33 1.406(9)
C34 C35 1.355(10)
C34 H34 0.9500
C35 H35 0.9500
C36 H36A 0.9800
C36 H36B 0.9800
C36 H36C 0.9800

loop_
_geom_torsion_atom_site_label_1
_geom_torsion_atom_site_label_2
_geom_torsion_atom_site_label_3
_geom_torsion_atom_site_label_4
_geom_torsion
C4 N2 C3 N1 -0.5(7)
C4 N2 C3 C2 -179.7(7)
C5 N1 C3 N2 1.0(7)
C6 N1 C3 N2 178.5(6)
C5 N1 C3 C2 -179.7(6)
C6 N1 C3 C2 -2.3(10)
C3 N2 C4 C5 -0.3(8)
N2 C4 C5 N1 0.9(8)
C3 N1 C5 C4 -1.2(7)
C6 N1 C5 C4 -178.6(6)
C10 N4 C9 N3 1.2(7)
C10 N4 C9 C8 179.8(7)
C11 N3 C9 N4 -0.6(8)
C12 N3 C9 N4 178.7(6)
C11 N3 C9 C8 -179.2(7)
C12 N3 C9 C8 0.1(11)
C9 N4 C10 C11 -1.4(8)
C9 N3 C11 C10 -0.2(8)
C12 N3 C11 C10 -179.6(7)
N4 C10 C11 N3 1.0(8)
C16 N6 C15 N5 -0.6(8)
C16 N6 C15 C14 179.0(6)
C17 N5 C15 N6 0.0(8)
C18 N5 C15 N6 179.1(6)
C17 N5 C15 C14 -179.6(6)
C18 N5 C15 C14 -0.5(10)
C15 N6 C16 C17 0.9(8)
N6 C16 C17 N5 -0.9(8)
C15 N5 C17 C16 0.6(8)
C18 N5 C17 C16 -178.6(6)
C22 N8 C21 N7 0.5(8)
C22 N8 C21 C20 178.2(7)
C23 N7 C21 N8 -0.2(8)
C24 N7 C21 N8 179.3(6)
C23 N7 C21 C20 -178.0(7)
C24 N7 C21 C20 1.5(11)
C21 N8 C22 C23 -0.6(8)
N8 C22 C23 N7 0.5(9)
C21 N7 C23 C22 -0.2(8)
C24 N7 C23 C22 -179.7(7)
C28 N10 C27 N9 -1.4(8)
C28 N10 C27 C26 -179.8(7)
C29 N9 C27 N10 1.8(8)
C30 N9 C27 N10 -174.6(6)
C29 N9 C27 C26 -179.8(6)
C30 N9 C27 C26 3.8(11)
C27 N10 C28 C29 0.5(8)
C27 N9 C29 C28 -1.4(8)
C30 N9 C29 C28 174.9(6)
N10 C28 C29 N9 0.6(8)
C34 N12 C33 N11 1.3(8)
C34 N12 C33 C32 179.8(6)
C35 N11 C33 N12 -1.5(8)
C36 N11 C33 N12 179.7(6)
C35 N11 C33 C32 180.0(6)
C36 N11 C33 C32 1.2(11)
C33 N12 C34 C35 -0.6(8)
N12 C34 C35 N11 -0.4(8)
C33 N11 C35 C34 1.1(8)
C36 N11 C35 C34 179.9(6)
